data_4021672
loop_
_publ_author_name
'Masahiro Horiguchi'
'Yoshikatsu Ito'

_publ_section_title
;
 Unsymmetrical Photodimerization of a 9-Aminomethylanthracene
 in the Crystalline Salt
;
_journal_name_full 'Journal of Organic Chemistry'
_journal_page_first 3608
_journal_page_last 3611
_journal_paper_doi 10.1021/jo060315i
_journal_volume 71
_journal_year 2006
_chemical_formula_moiety 'C34 H34 N2 '
_chemical_formula_sum 'C34 H34 N2'
_chemical_formula_weight 470.66
_space_group_IT_number 7
_symmetry_cell_setting monoclinic
_symmetry_space_group_name_Hall 'P -2yac'
_symmetry_space_group_name_H-M 'P 1 n 1'
_cell_angle_alpha 90
_cell_angle_beta 101.0143(6)
_cell_angle_gamma 90
_cell_formula_units_Z 2
_cell_length_a 9.7776(5)
_cell_length_b 13.6558(5)
_cell_length_c 9.8864(5)
_cell_measurement_reflns_used 12661
_cell_measurement_temperature 173.2
_cell_measurement_theta_max 27.4
_cell_measurement_theta_min 2.6
_cell_volume 1295.7(1)
_computing_cell_refinement PROCESS-AUTO
_computing_data_collection PROCESS-AUTO
_computing_data_reduction 'teXsan Ver. 2.0'
_computing_publication_material 'teXsan Ver. 2.0'
_computing_structure_refinement 'teXsan Ver. 2.0'
_computing_structure_solution SIR92
_diffrn_detector_area_resol_mean 10.00
_diffrn_measured_fraction_theta_full 0.9969
_diffrn_measured_fraction_theta_max 0.9969
_diffrn_measurement_device_type 'Rigaku RAXIS-RAPID Imaging Plate'
_diffrn_measurement_method \w
_diffrn_radiation_type 'Mo K\a'
_diffrn_radiation_wavelength 0.7107
_diffrn_reflns_av_R_equivalents 0.035
_diffrn_reflns_limit_h_max 12
_diffrn_reflns_limit_h_min -12
_diffrn_reflns_limit_k_max 17
_diffrn_reflns_limit_k_min -15
_diffrn_reflns_limit_l_max 12
_diffrn_reflns_limit_l_min -12
_diffrn_reflns_number 11814
_diffrn_reflns_theta_full 27.41
_diffrn_reflns_theta_max 27.41
_exptl_absorpt_coefficient_mu 0.070
_exptl_absorpt_correction_type none
_exptl_crystal_colour colorless
_exptl_crystal_density_diffrn 1.206
_exptl_crystal_density_method 'not measured'
_exptl_crystal_description prism
_exptl_crystal_F_000 504.00
_exptl_crystal_size_max 0.800
_exptl_crystal_size_mid 0.700
_exptl_crystal_size_min 0.700
_refine_diff_density_max 0.43
_refine_diff_density_min -0.23
_refine_ls_abs_structure_details 'Friedel-pair reflections were merged.'
_refine_ls_extinction_method none
_refine_ls_goodness_of_fit_ref 1.373
_refine_ls_hydrogen_treatment noref
_refine_ls_number_parameters 325
_refine_ls_number_reflns 2940
_refine_ls_R_factor_gt 0.0505
_refine_ls_shift/su_max 0.0002
_refine_ls_structure_factor_coef Fsqd
_refine_ls_weighting_details 'w = 1/[\s^2^(Fo^2^) + (0.10000(Max(Fo^2^,0) + 2Fc^2^)/3)^2^]'
_refine_ls_weighting_scheme calc
_refine_ls_wR_factor_ref 0.1505
_reflns_number_gt 2852
_reflns_number_total 2953
_reflns_threshold_expression F^2^>2.0\s(F^2^)
_cod_data_source_file jo060315isi20060215_061147_1.cif
_cod_original_sg_symbol_H-M 'P n          '
_cod_original_formula_sum 'C34 H34 N2 '
_cod_database_code 4021672

loop_
_symmetry_equiv_pos_as_xyz
x,y,z
1/2+x,-y,1/2+z

loop_
_atom_site_label
_atom_site_type_symbol
_atom_site_fract_x
_atom_site_fract_y
_atom_site_fract_z
_atom_site_U_iso_or_equiv
_atom_site_adp_type
_atom_site_occupancy
_atom_site_symmetry_multiplicity
_atom_site_calc_flag
N(1) N 0.7320(7) -0.0219(1) 0.4229(6) 0.0429(4) Uani 1.00 1 d
N(2) N 0.6420(7) -0.4537(1) -0.3363(6) 0.0537(5) Uani 1.00 1 d
C(1) C 0.8212(7) -0.0129(2) 0.5579(6) 0.0598(7) Uani 1.00 1 d
C(2) C 0.5973(7) -0.0634(2) 0.4338(6) 0.0637(7) Uani 1.00 1 d
C(3) C 0.8033(6) -0.0808(1) 0.3345(6) 0.0346(4) Uani 1.00 1 d
C(4) C 0.7309(7) -0.0834(1) 0.1843(6) 0.0307(4) Uani 1.00 1 d
C(5) C 0.6694(6) -0.1674(1) 0.1239(6) 0.0320(4) Uani 1.00 1 d
C(6) C 0.6583(6) -0.2629(1) 0.1973(5) 0.0348(4) Uani 1.00 1 d
C(7) C 0.5108(7) -0.3009(1) 0.1529(6) 0.0392(4) Uani 1.00 1 d
C(8) C 0.4548(6) -0.3019(1) 0.0200(5) 0.0386(4) Uani 1.00 1 d
C(9) C 0.5427(6) -0.2647(1) -0.0791(5) 0.0323(4) Uani 1.00 1 d
C(10) C 0.6125(6) -0.1703(1) -0.0209(6) 0.0317(4) Uani 1.00 1 d
C(11) C 0.6220(6) -0.0908(1) -0.1014(5) 0.0335(4) Uani 1.00 1 d
C(12) C 0.6819(6) -0.0026(1) -0.0427(6) 0.0325(4) Uani 1.00 1 d
C(13) C 0.6891(7) 0.0817(1) -0.1253(6) 0.0386(4) Uani 1.00 1 d
C(14) C 0.7459(7) 0.1669(1) -0.0688(6) 0.0443(5) Uani 1.00 1 d
C(15) C 0.7961(6) 0.1723(1) 0.0738(6) 0.0442(5) Uani 1.00 1 d
C(16) C 0.7899(7) 0.0928(1) 0.1574(6) 0.0387(4) Uani 1.00 1 d
C(17) C 0.7343(6) 0.0022(1) 0.1012(6) 0.0317(4) Uani 1.00 1 d
C(18) C 0.5610(7) -0.4655(2) -0.4736(6) 0.0679(8) Uani 1.00 1 d
C(19) C 0.7895(7) -0.4600(3) -0.3366(8) 0.101(1) Uani 1.00 1 d
C(20) C 0.5977(6) -0.3669(1) -0.2709(6) 0.0393(4) Uani 1.00 1 d
C(21) C 0.6512(6) -0.3478(1) -0.1149(6) 0.0320(4) Uani 1.00 1 d
C(22) C 0.7971(6) -0.3036(1) -0.0767(6) 0.0346(4) Uani 1.00 1 d
C(23) C 0.8689(6) -0.2597(1) -0.1685(6) 0.0454(5) Uani 1.00 1 d
C(24) C 0.9988(7) -0.2172(2) -0.1235(6) 0.0567(6) Uani 1.00 1 d
C(25) C 1.0599(6) -0.2193(2) 0.0137(6) 0.0577(6) Uani 1.00 1 d
C(26) C 0.9885(7) -0.2601(2) 0.1078(6) 0.0489(5) Uani 1.00 1 d
C(27) C 0.8573(6) -0.3007(1) 0.0646(6) 0.0358(4) Uani 1.00 1 d
C(28) C 0.7735(6) -0.3397(1) 0.1665(5) 0.0360(4) Uani 1.00 1 d
C(29) C 0.7086(6) -0.4354(1) 0.1127(6) 0.0355(4) Uani 1.00 1 d
C(30) C 0.7078(6) -0.5160(1) 0.1984(6) 0.0415(5) Uani 1.00 1 d
C(31) C 0.6419(7) -0.6023(2) 0.1460(6) 0.0476(5) Uani 1.00 1 d
C(32) C 0.5772(6) -0.6069(1) 0.0094(6) 0.0469(5) Uani 1.00 1 d
C(33) C 0.5786(7) -0.5270(1) -0.0772(6) 0.0405(5) Uani 1.00 1 d
C(34) C 0.6460(6) -0.4400(1) -0.0275(6) 0.0328(4) Uani 1.00 1 d
H(1) H 0.7752 0.0249 0.6189 0.0727 Uiso 1.00 1 calc
H(2) H 0.9066 0.0178 0.5500 0.0727 Uiso 1.00 1 calc
H(3) H 0.8409 -0.0775 0.5988 0.0727 Uiso 1.00 1 calc
H(4) H 0.5523 -0.0253 0.4928 0.0764 Uiso 1.00 1 calc
H(5) H 0.6094 -0.1299 0.4689 0.0764 Uiso 1.00 1 calc
H(6) H 0.5391 -0.0662 0.3427 0.0764 Uiso 1.00 1 calc
H(7) H 0.8953 -0.0537 0.3398 0.0409 Uiso 1.00 1 calc
H(8) H 0.8105 -0.1476 0.3692 0.0409 Uiso 1.00 1 calc
H(9) H 0.6737 -0.2499 0.2977 0.0408 Uiso 1.00 1 calc
H(10) H 0.4598 -0.3223 0.2185 0.0464 Uiso 1.00 1 calc
H(11) H 0.3641 -0.3257 -0.0100 0.0453 Uiso 1.00 1 calc
H(12) H 0.4776 -0.2478 -0.1650 0.0377 Uiso 1.00 1 calc
H(13) H 0.5864 -0.0949 -0.1949 0.0400 Uiso 1.00 1 calc
H(14) H 0.6554 0.0786 -0.2195 0.0470 Uiso 1.00 1 calc
H(15) H 0.7518 0.2200 -0.1253 0.0542 Uiso 1.00 1 calc
H(16) H 0.8312 0.2311 0.1154 0.0521 Uiso 1.00 1 calc
H(17) H 0.8214 0.0972 0.2537 0.0452 Uiso 1.00 1 calc
H(18) H 0.5886 -0.5230 -0.5159 0.0852 Uiso 1.00 1 calc
H(19) H 0.4614 -0.4729 -0.4683 0.0852 Uiso 1.00 1 calc
H(20) H 0.5687 -0.4092 -0.5289 0.0852 Uiso 1.00 1 calc
H(21) H 0.8120 -0.5232 -0.3673 0.1359 Uiso 1.00 1 calc
H(22) H 0.8411 -0.4522 -0.2404 0.1359 Uiso 1.00 1 calc
H(23) H 0.8182 -0.4099 -0.3905 0.1359 Uiso 1.00 1 calc
H(24) H 0.6238 -0.3108 -0.3200 0.0466 Uiso 1.00 1 calc
H(25) H 0.4955 -0.3698 -0.2850 0.0466 Uiso 1.00 1 calc
H(26) H 0.8281 -0.2595 -0.2619 0.0535 Uiso 1.00 1 calc
H(27) H 1.0434 -0.1854 -0.1855 0.0655 Uiso 1.00 1 calc
H(28) H 1.1474 -0.1905 0.0445 0.0682 Uiso 1.00 1 calc
H(29) H 1.0285 -0.2623 0.2036 0.0586 Uiso 1.00 1 calc
H(30) H 0.8372 -0.3528 0.2549 0.0423 Uiso 1.00 1 calc
H(31) H 0.7515 -0.5123 0.2906 0.0494 Uiso 1.00 1 calc
H(32) H 0.6405 -0.6556 0.2052 0.0578 Uiso 1.00 1 calc
H(33) H 0.5349 -0.6662 -0.0246 0.0550 Uiso 1.00 1 calc
H(34) H 0.5314 -0.5304 -0.1685 0.0484 Uiso 1.00 1 calc

loop_
_atom_site_aniso_label
_atom_site_aniso_U_11
_atom_site_aniso_U_22
_atom_site_aniso_U_33
_atom_site_aniso_U_12
_atom_site_aniso_U_13
_atom_site_aniso_U_23
N(1) 0.0476(8) 0.0479(8) 0.0366(7) -0.0024(6) 0.0162(6) -0.0071(6)
N(2) 0.066(1) 0.049(1) 0.0467(9) 0.0032(8) 0.0132(8) -0.0106(8)
C(1) 0.073(2) 0.074(2) 0.0342(9) -0.002(1) 0.0137(9) -0.0121(9)
C(2) 0.050(1) 0.082(2) 0.066(1) -0.008(1) 0.027(1) -0.014(1)
C(3) 0.0343(8) 0.0366(8) 0.0320(8) 0.0022(6) 0.0043(6) -0.0022(6)
C(4) 0.0303(7) 0.0313(7) 0.0302(7) 0.0024(5) 0.0047(6) -0.0026(5)
C(5) 0.0334(8) 0.0319(8) 0.0305(7) 0.0030(6) 0.0053(6) -0.0001(6)
C(6) 0.0398(8) 0.0317(8) 0.0323(7) 0.0011(6) 0.0056(6) -0.0008(6)
C(7) 0.0390(8) 0.0339(8) 0.0471(9) -0.0005(6) 0.0145(7) -0.0001(7)
C(8) 0.0309(8) 0.0348(8) 0.0504(9) -0.0009(6) 0.0085(7) -0.0050(7)
C(9) 0.0303(7) 0.0306(7) 0.0337(7) 0.0036(5) 0.0008(6) -0.0016(6)
C(10) 0.0325(8) 0.0291(7) 0.0321(7) 0.0035(6) 0.0023(6) -0.0043(6)
C(11) 0.0355(8) 0.0339(8) 0.0297(7) 0.0043(6) 0.0029(6) -0.0009(6)
C(12) 0.0316(7) 0.0313(8) 0.0351(8) 0.0041(6) 0.0072(6) 0.0002(6)
C(13) 0.0417(9) 0.0368(8) 0.0373(8) 0.0039(6) 0.0076(7) 0.0041(6)
C(14) 0.0442(10) 0.0363(9) 0.0515(10) -0.0005(6) 0.0069(8) 0.0099(7)
C(15) 0.0416(9) 0.0323(8) 0.055(1) -0.0035(6) -0.0006(8) -0.0005(7)
C(16) 0.0373(8) 0.0349(8) 0.0423(9) -0.0014(6) 0.0031(7) -0.0047(6)
C(17) 0.0286(7) 0.0319(8) 0.0347(8) 0.0031(6) 0.0063(6) -0.0027(6)
C(18) 0.080(2) 0.077(2) 0.047(1) -0.010(1) 0.013(1) -0.019(1)
C(19) 0.060(1) 0.110(3) 0.128(3) 0.022(2) 0.005(2) -0.076(2)
C(20) 0.0441(9) 0.0383(8) 0.0345(8) 0.0015(7) 0.0044(7) -0.0007(7)
C(21) 0.0333(7) 0.0287(7) 0.0337(7) 0.0016(5) 0.0059(6) -0.0010(6)
C(22) 0.0318(7) 0.0289(7) 0.0426(8) 0.0019(6) 0.0057(6) -0.0052(6)
C(23) 0.048(1) 0.0400(9) 0.052(1) -0.0023(7) 0.0185(8) -0.0039(7)
C(24) 0.052(1) 0.047(1) 0.080(1) -0.0102(9) 0.0340(10) -0.011(1)
C(25) 0.0362(10) 0.052(1) 0.086(1) -0.0093(8) 0.0150(9) -0.016(1)
C(26) 0.0328(8) 0.045(1) 0.065(1) -0.0006(7) -0.0010(8) -0.0126(8)
C(27) 0.0302(7) 0.0301(8) 0.0455(9) 0.0034(6) 0.0033(6) -0.0022(6)
C(28) 0.0377(8) 0.0328(8) 0.0341(7) 0.0031(6) -0.0019(6) 0.0007(6)
C(29) 0.0354(8) 0.0295(7) 0.0409(8) 0.0031(6) 0.0056(7) 0.0012(6)
C(30) 0.0460(10) 0.0367(9) 0.0420(9) 0.0067(7) 0.0091(8) 0.0055(7)
C(31) 0.052(1) 0.0339(9) 0.059(1) 0.0002(7) 0.0170(9) 0.0085(8)
C(32) 0.051(1) 0.0307(8) 0.061(1) -0.0058(8) 0.0176(9) -0.0015(8)
C(33) 0.0411(9) 0.0348(8) 0.0457(9) -0.0034(7) 0.0082(8) -0.0039(7)
C(34) 0.0326(8) 0.0277(8) 0.0375(8) 0.0022(6) 0.0053(6) 0.0003(6)

loop_
_atom_type_symbol
_atom_type_description
_atom_type_scat_dispersion_real
_atom_type_scat_dispersion_imag
_atom_type_scat_source
C C 0.003 0.002
;International Tables for Crystallography
(1992, Vol. C, Tables 4.2.6.8 and 6.1.1.1)
;
H H 0.000 0.000
;International Tables for Crystallography
(1992, Vol. C, Table 6.1.1.2)
;
N N 0.006 0.003
;International Tables for Crystallography
(1992, Vol. C, Tables 4.2.6.8 and 6.1.1.1)
;

loop_
_geom_angle_atom_site_label_1
_geom_angle_atom_site_label_2
_geom_angle_atom_site_label_3
_geom_angle
_geom_angle_publ_flag
C(1) N(1) C(2) 110.9(2) yes
C(1) N(1) C(3) 109.0(2) yes
C(2) N(1) C(3) 111.8(2) yes
C(18) N(2) C(19) 111.0(3) yes
C(18) N(2) C(20) 110.6(2) yes
C(19) N(2) C(20) 115.6(2) yes
N(1) C(3) C(4) 114.4(2) yes
C(3) C(4) C(5) 121.8(2) yes
C(3) C(4) C(17) 118.9(2) yes
C(5) C(4) C(17) 119.1(2) yes
C(4) C(5) C(6) 125.3(2) yes
C(4) C(5) C(10) 120.7(2) yes
C(6) C(5) C(10) 114.0(2) yes
C(5) C(6) C(7) 108.0(2) yes
C(5) C(6) C(28) 110.8(2) yes
C(7) C(6) C(28) 112.5(2) yes
C(6) C(7) C(8) 118.8(2) yes
C(7) C(8) C(9) 117.5(2) yes
C(8) C(9) C(10) 108.1(2) yes
C(8) C(9) C(21) 112.3(2) yes
C(10) C(9) C(21) 114.0(2) yes
C(5) C(10) C(9) 117.5(2) yes
C(5) C(10) C(11) 120.4(2) yes
C(9) C(10) C(11) 122.1(2) yes
C(10) C(11) C(12) 120.6(2) yes
C(11) C(12) C(13) 121.1(2) yes
C(11) C(12) C(17) 119.5(2) yes
C(13) C(12) C(17) 119.4(2) yes
C(12) C(13) C(14) 121.1(2) yes
C(13) C(14) C(15) 119.6(2) yes
C(14) C(15) C(16) 121.1(2) yes
C(15) C(16) C(17) 120.7(2) yes
C(4) C(17) C(12) 119.6(2) yes
C(4) C(17) C(16) 122.4(2) yes
C(12) C(17) C(16) 118.0(2) yes
N(2) C(20) C(21) 120.3(2) yes
C(9) C(21) C(20) 102.8(2) yes
C(9) C(21) C(22) 106.5(1) yes
C(9) C(21) C(34) 110.8(2) yes
C(20) C(21) C(22) 115.7(2) yes
C(20) C(21) C(34) 112.4(2) yes
C(22) C(21) C(34) 108.4(2) yes
C(21) C(22) C(23) 125.1(2) yes
C(21) C(22) C(27) 116.7(2) yes
C(23) C(22) C(27) 118.0(2) yes
C(22) C(23) C(24) 121.2(2) yes
C(23) C(24) C(25) 120.4(2) yes
C(24) C(25) C(26) 119.5(2) yes
C(25) C(26) C(27) 120.7(2) yes
C(22) C(27) C(26) 120.2(2) yes
C(22) C(27) C(28) 118.3(2) yes
C(26) C(27) C(28) 121.5(2) yes
C(6) C(28) C(27) 112.6(2) yes
C(6) C(28) C(29) 111.7(2) yes
C(27) C(28) C(29) 108.4(2) yes
C(28) C(29) C(30) 121.6(2) yes
C(28) C(29) C(34) 117.6(2) yes
C(30) C(29) C(34) 120.9(2) yes
C(29) C(30) C(31) 120.0(2) yes
C(30) C(31) C(32) 119.7(2) yes
C(31) C(32) C(33) 120.7(2) yes
C(32) C(33) C(34) 120.6(2) yes
C(21) C(34) C(29) 117.6(2) yes
C(21) C(34) C(33) 124.2(2) yes
C(29) C(34) C(33) 118.1(2) yes

loop_
_geom_bond_atom_site_label_1
_geom_bond_atom_site_label_2
_geom_bond_distance
_geom_bond_publ_flag
N(1) C(1) 1.453(3) yes
N(1) C(2) 1.457(4) yes
N(1) C(3) 1.459(3) yes
N(2) C(18) 1.444(4) yes
N(2) C(19) 1.446(5) yes
N(2) C(20) 1.454(3) yes
C(3) C(4) 1.518(2) yes
C(4) C(5) 1.377(3) yes
C(4) C(17) 1.432(3) yes
C(5) C(6) 1.507(3) yes
C(5) C(10) 1.434(2) yes
C(6) C(7) 1.516(3) yes
C(6) C(28) 1.611(3) yes
C(7) C(8) 1.324(3) yes
C(8) C(9) 1.509(3) yes
C(9) C(10) 1.520(3) yes
C(9) C(21) 1.638(3) yes
C(10) C(11) 1.359(3) yes
C(11) C(12) 1.414(3) yes
C(12) C(13) 1.422(3) yes
C(12) C(17) 1.418(3) yes
C(13) C(14) 1.362(3) yes
C(14) C(15) 1.403(3) yes
C(15) C(16) 1.372(3) yes
C(16) C(17) 1.422(3) yes
C(20) C(21) 1.554(3) yes
C(21) C(22) 1.529(3) yes
C(21) C(34) 1.534(3) yes
C(22) C(23) 1.385(3) yes
C(22) C(27) 1.408(3) yes
C(23) C(24) 1.390(4) yes
C(24) C(25) 1.374(5) yes
C(25) C(26) 1.383(4) yes
C(26) C(27) 1.388(3) yes
C(27) C(28) 1.511(3) yes
C(28) C(29) 1.505(3) yes
C(29) C(30) 1.389(3) yes
C(29) C(34) 1.405(3) yes
C(30) C(31) 1.395(4) yes
C(31) C(32) 1.380(4) yes
C(32) C(33) 1.388(3) yes
C(33) C(34) 1.401(3) yes

loop_
_geom_contact_atom_site_label_1
_geom_contact_atom_site_label_2
_geom_contact_distance
_geom_contact_site_symmetry_2
C(15) C(31) 3.559(4) 1_565
C(19) C(32) 3.564(6) 2_544
C(19) C(31) 3.585(6) 2_544

loop_
_geom_torsion_atom_site_label_1
_geom_torsion_atom_site_label_2
_geom_torsion_atom_site_label_3
_geom_torsion_atom_site_label_4
_geom_torsion
_geom_torsion_publ_flag
N(1) C(3) C(4) C(5) -111.3(2) yes
N(1) C(3) C(4) C(17) 72.5(2) yes
N(2) C(20) C(21) C(9) -164.0(2) yes
N(2) C(20) C(21) C(22) 80.4(2) yes
N(2) C(20) C(21) C(34) -44.8(3) yes
C(1) N(1) C(3) C(4) -171.4(2) yes
C(2) N(1) C(3) C(4) 65.6(3) yes
C(3) C(4) C(5) C(6) 3.6(3) yes
C(3) C(4) C(5) C(10) -174.5(2) yes
C(3) C(4) C(17) C(12) 172.5(2) yes
C(3) C(4) C(17) C(16) -6.9(3) yes
C(4) C(5) C(6) C(7) 134.6(2) yes
C(4) C(5) C(6) C(28) -101.7(2) yes
C(4) C(5) C(10) C(9) -178.3(2) yes
C(4) C(5) C(10) C(11) 1.7(3) yes
C(4) C(17) C(12) C(11) 2.5(3) yes
C(4) C(17) C(12) C(13) -178.2(2) yes
C(4) C(17) C(16) C(15) 177.6(2) yes
C(5) C(4) C(17) C(12) -3.7(3) yes
C(5) C(4) C(17) C(16) 176.8(2) yes
C(5) C(6) C(7) C(8) 47.4(2) yes
C(5) C(6) C(28) C(27) -4.1(2) yes
C(5) C(6) C(28) C(29) -126.3(2) yes
C(5) C(10) C(9) C(8) 42.5(2) yes
C(5) C(10) C(9) C(21) -83.1(2) yes
C(5) C(10) C(11) C(12) -3.0(3) yes
C(6) C(5) C(4) C(17) 179.7(2) yes
C(6) C(5) C(10) C(9) 3.4(2) yes
C(6) C(5) C(10) C(11) -176.6(2) yes
C(6) C(7) C(8) C(9) 0.0(3) yes
C(6) C(28) C(27) C(22) -79.3(2) yes
C(6) C(28) C(27) C(26) 98.8(2) yes
C(6) C(28) C(29) C(30) -98.8(2) yes
C(6) C(28) C(29) C(34) 80.0(2) yes
C(7) C(6) C(5) C(10) -47.2(2) yes
C(7) C(6) C(28) C(27) 116.9(2) yes
C(7) C(6) C(28) C(29) -5.3(2) yes
C(7) C(8) C(9) C(10) -44.8(2) yes
C(7) C(8) C(9) C(21) 81.8(2) yes
C(8) C(7) C(6) C(28) -75.2(2) yes
C(8) C(9) C(10) C(11) -137.6(2) yes
C(8) C(9) C(21) C(20) 114.8(2) yes
C(8) C(9) C(21) C(22) -123.1(2) yes
C(8) C(9) C(21) C(34) -5.4(2) yes
C(9) C(10) C(11) C(12) 177.1(2) yes
C(9) C(21) C(22) C(23) -97.9(2) yes
C(9) C(21) C(22) C(27) 76.7(2) yes
C(9) C(21) C(34) C(29) -73.9(2) yes
C(9) C(21) C(34) C(33) 103.7(2) yes
C(10) C(5) C(4) C(17) 1.6(3) yes
C(10) C(5) C(6) C(28) 76.5(2) yes
C(10) C(9) C(21) C(20) -121.9(2) yes
C(10) C(9) C(21) C(22) 0.2(2) yes
C(10) C(9) C(21) C(34) 117.9(2) yes
C(10) C(11) C(12) C(13) -178.4(2) yes
C(10) C(11) C(12) C(17) 0.9(3) yes
C(11) C(10) C(9) C(21) 96.8(2) yes
C(11) C(12) C(13) C(14) 179.5(2) yes
C(11) C(12) C(17) C(16) -178.0(2) yes
C(12) C(13) C(14) C(15) -1.1(4) yes
C(12) C(17) C(16) C(15) -1.9(3) yes
C(13) C(12) C(17) C(16) 1.3(3) yes
C(13) C(14) C(15) C(16) 0.5(4) yes
C(14) C(13) C(12) C(17) 0.3(3) yes
C(14) C(15) C(16) C(17) 1.1(4) yes
C(18) N(2) C(20) C(21) 169.7(2) yes
C(19) N(2) C(20) C(21) -63.0(4) yes
C(20) C(21) C(22) C(23) 15.6(3) yes
C(20) C(21) C(22) C(27) -169.8(2) yes
C(20) C(21) C(34) C(29) 171.8(2) yes
C(20) C(21) C(34) C(33) -10.6(3) yes
C(21) C(22) C(23) C(24) 176.9(2) yes
C(21) C(22) C(27) C(26) -178.9(2) yes
C(21) C(22) C(27) C(28) -0.8(2) yes
C(21) C(34) C(29) C(28) 1.1(3) yes
C(21) C(34) C(29) C(30) 179.9(2) yes
C(21) C(34) C(33) C(32) -179.1(2) yes
C(22) C(21) C(34) C(29) 42.7(2) yes
C(22) C(21) C(34) C(33) -139.7(2) yes
C(22) C(23) C(24) C(25) 1.0(4) yes
C(22) C(27) C(26) C(25) 2.1(3) yes
C(22) C(27) C(28) C(29) 44.8(2) yes
C(23) C(22) C(21) C(34) 142.8(2) yes
C(23) C(22) C(27) C(26) -3.9(3) yes
C(23) C(22) C(27) C(28) 174.2(2) yes
C(23) C(24) C(25) C(26) -2.9(4) yes
C(24) C(23) C(22) C(27) 2.4(3) yes
C(24) C(25) C(26) C(27) 1.3(4) yes
C(25) C(26) C(27) C(28) -175.9(2) yes
C(26) C(27) C(28) C(29) -137.1(2) yes
C(27) C(22) C(21) C(34) -42.5(2) yes
C(27) C(28) C(29) C(30) 136.6(2) yes
C(27) C(28) C(29) C(34) -44.7(2) yes
C(28) C(29) C(30) C(31) 177.5(2) yes
C(28) C(29) C(34) C(33) -176.6(2) yes
C(29) C(30) C(31) C(32) -0.4(4) yes
C(29) C(34) C(33) C(32) -1.6(3) yes
C(30) C(29) C(34) C(33) 2.2(3) yes
C(30) C(31) C(32) C(33) 1.0(4) yes
C(31) C(30) C(29) C(34) -1.2(3) yes
C(31) C(32) C(33) C(34) 0.0(4) yes
C(31) C(32) C(33) C(34) 0.0(4) yes
